data_2234829
loop_
_publ_author_name
'Yuan, Liang'
'Lian, Liu Shu'
'Hui, Chi Yan'
'Xia, Zhao Yan'
'Min, Shi Jing'

_publ_section_title
;
 Aqua[1-(1,10-phenanthrolin-2-yl-\k^2^<i>N</i>,<i>N</i>')-1<i>H</i>-pyrazol-3-amine-\k<i>N</i>^2^](sulfato-\k<i>O</i>)copper(II)
 methanol monosolvate dihydrate
;
_journal_coeditor_code WM2604
_journal_issue 5
_journal_name_full 'Acta Crystallographica Section E'
_journal_page_first m558
_journal_page_last m559
_journal_paper_doi 10.1107/S1600536812014134
_journal_volume 68
_journal_year 2012
_chemical_formula_iupac '[Cu (S O4) (C15 H11 N5) (H2 O)], C H4 O, 2H2 O'
_chemical_formula_moiety 'C15 H13 Cu N5 O5 S, C H4 O, 2(H2 O)'
_chemical_formula_sum 'C16 H21 Cu N5 O8 S'
_chemical_formula_weight 506.98
_chemical_name_systematic
;
Aqua[1-(1,10-phenanthrolin-2-yl-\k^2^<i>N</i>,<i>N</i>')-1<i>H</i>-pyrazol-3-
amine-\k<i>N</i>^2^](sulfato-\k<i>O</i>)copper(II) methanol monosolvate
dihydrate
;
_space_group_IT_number 14
_symmetry_cell_setting monoclinic
_symmetry_space_group_name_Hall '-P 2yn'
_symmetry_space_group_name_H-M 'P 1 21/n 1'
_atom_sites_solution_hydrogens geom
_atom_sites_solution_primary direct
_atom_sites_solution_secondary difmap
_audit_creation_method SHELXL-97
_cell_angle_alpha 90.00
_cell_angle_beta 104.551(2)
_cell_angle_gamma 90.00
_cell_formula_units_Z 4
_cell_length_a 8.0190(13)
_cell_length_b 18.489(3)
_cell_length_c 14.086(2)
_cell_measurement_reflns_used 2683
_cell_measurement_temperature 298(2)
_cell_measurement_theta_max 23.601
_cell_measurement_theta_min 2.662
_cell_volume 2021.4(5)
_computing_cell_refinement 'SAINT (Bruker, 1997)'
_computing_data_collection 'SMART (Bruker, 1997)'
_computing_data_reduction 'SAINT (Bruker, 2000)'
_computing_molecular_graphics 'SHELXTL (Sheldrick, 2008)'
_computing_publication_material 'SHELXTL (Sheldrick, 2008)'
_computing_structure_refinement 'SHELXTL (Sheldrick, 2008)'
_computing_structure_solution 'SHELXTL (Sheldrick, 2008)'
_diffrn_ambient_temperature 298(2)
_diffrn_measured_fraction_theta_full 0.994
_diffrn_measured_fraction_theta_max 0.994
_diffrn_measurement_device_type 'Bruker SMART APEX CCD'
_diffrn_measurement_method '\f and \w scans'
_diffrn_radiation_monochromator graphite
_diffrn_radiation_source 'fine-focus sealed tube'
_diffrn_radiation_type MoK\a
_diffrn_radiation_wavelength 0.71073
_diffrn_reflns_av_R_equivalents 0.0383
_diffrn_reflns_av_sigmaI/netI 0.0496
_diffrn_reflns_limit_h_max 7
_diffrn_reflns_limit_h_min -10
_diffrn_reflns_limit_k_max 19
_diffrn_reflns_limit_k_min -23
_diffrn_reflns_limit_l_max 17
_diffrn_reflns_limit_l_min -17
_diffrn_reflns_number 11702
_diffrn_reflns_theta_full 27.00
_diffrn_reflns_theta_max 27.00
_diffrn_reflns_theta_min 1.86
_diffrn_standards_number 0
_exptl_absorpt_coefficient_mu 1.240
_exptl_absorpt_correction_T_max 0.8756
_exptl_absorpt_correction_T_min 0.7720
_exptl_absorpt_correction_type multi-scan
_exptl_absorpt_process_details '(<i>SADABS</i>; Sheldrick, 1996)'
_exptl_crystal_colour yellow
_exptl_crystal_density_diffrn 1.666
_exptl_crystal_density_method 'not measured'
_exptl_crystal_description prism
_exptl_crystal_F_000 1044
_exptl_crystal_size_max 0.22
_exptl_crystal_size_mid 0.15
_exptl_crystal_size_min 0.11
_refine_diff_density_max 0.515
_refine_diff_density_min -0.312
_refine_ls_extinction_method none
_refine_ls_goodness_of_fit_ref 1.025
_refine_ls_hydrogen_treatment constr
_refine_ls_matrix_type full
_refine_ls_number_parameters 281
_refine_ls_number_reflns 4394
_refine_ls_number_restraints 0
_refine_ls_restrained_S_all 1.025
_refine_ls_R_factor_all 0.0634
_refine_ls_R_factor_gt 0.0471
_refine_ls_shift/su_max 0.001
_refine_ls_shift/su_mean 0.000
_refine_ls_structure_factor_coef Fsqd
_refine_ls_weighting_details 'calc w=1/[\s^2^(Fo^2^)+(0.0628P)^2^+0.2654P] where P=(Fo^2^+2Fc^2^)/3'
_refine_ls_weighting_scheme calc
_refine_ls_wR_factor_gt 0.1121
_refine_ls_wR_factor_ref 0.1185
_reflns_number_gt 3434
_reflns_number_total 4394
_reflns_threshold_expression I>2sigma(I)
_cod_data_source_file wm2604.cif
_cod_data_source_block I
_cod_original_cell_volume 2021.4(6)
_cod_original_sg_symbol_H-M 'P 21/n'
_cod_database_code 2234829
_cod_database_fobs_code 2234829

loop_
_symmetry_equiv_pos_as_xyz
'x, y, z'
'-x+1/2, y+1/2, -z+1/2'
'-x, -y, -z'
'x-1/2, -y-1/2, z-1/2'

loop_
_atom_site_type_symbol
_atom_site_label
_atom_site_fract_x
_atom_site_fract_y
_atom_site_fract_z
_atom_site_U_iso_or_equiv
_atom_site_adp_type
_atom_site_calc_flag
_atom_site_refinement_flags
_atom_site_occupancy
_atom_site_symmetry_multiplicity
C C1 0.1583(4) 0.18352(19) -0.0328(3) 0.0448(8) Uani d . 1 1
H H1 0.1747 0.2313 -0.0121 0.054 Uiso calc R 1 1
C C2 0.0344(5) 0.1677(2) -0.1206(3) 0.0554(10) Uani d . 1 1
H H2 -0.0272 0.2050 -0.1579 0.066 Uiso calc R 1 1
C C3 0.0052(5) 0.0986(2) -0.1506(3) 0.0541(10) Uani d . 1 1
H H3 -0.0761 0.0883 -0.2088 0.065 Uiso calc R 1 1
C C4 0.0969(4) 0.04186(19) -0.0944(2) 0.0423(8) Uani d . 1 1
C C5 0.2197(4) 0.06290(17) -0.0093(2) 0.0353(7) Uani d . 1 1
C C6 0.3202(4) 0.00945(16) 0.0501(2) 0.0352(7) Uani d . 1 1
C C7 0.3036(4) -0.06449(17) 0.0284(3) 0.0427(8) Uani d . 1 1
C C8 0.1765(5) -0.0840(2) -0.0580(3) 0.0532(10) Uani d . 1 1
H H8 0.1609 -0.1326 -0.0749 0.064 Uiso calc R 1 1
C C9 0.0787(5) -0.0343(2) -0.1156(3) 0.0532(10) Uani d . 1 1
H H9 -0.0036 -0.0495 -0.1710 0.064 Uiso calc R 1 1
C C10 0.4149(5) -0.11097(18) 0.0962(3) 0.0506(9) Uani d . 1 1
H H10 0.4066 -0.1607 0.0860 0.061 Uiso calc R 1 1
C C11 0.5327(5) -0.08488(17) 0.1751(3) 0.0475(9) Uani d . 1 1
H H11 0.6048 -0.1159 0.2189 0.057 Uiso calc R 1 1
C C12 0.5431(4) -0.00930(16) 0.1890(2) 0.0362(7) Uani d . 1 1
C C13 0.7915(4) 0.00404(19) 0.3364(3) 0.0481(9) Uani d . 1 1
H H13 0.8215 -0.0438 0.3523 0.058 Uiso calc R 1 1
C C14 0.8710(5) 0.0619(2) 0.3822(3) 0.0493(9) Uani d . 1 1
H H14 0.9655 0.0622 0.4364 0.059 Uiso calc R 1 1
C C15 0.7838(4) 0.12364(18) 0.3324(2) 0.0385(7) Uani d . 1 1
C C31 0.1612(7) 0.4606(4) 0.1058(4) 0.111(2) Uani d . 1 1
H H31A 0.2316 0.4733 0.1694 0.166 Uiso calc R 1 1
H H31B 0.0442 0.4747 0.1012 0.166 Uiso calc R 1 1
H H31C 0.2027 0.4852 0.0563 0.166 Uiso calc R 1 1
Cu Cu1 0.44408(4) 0.138051(18) 0.15183(3) 0.03011(13) Uani d . 1 1
N N1 0.2516(3) 0.13245(13) 0.02083(18) 0.0343(6) Uani d . 1 1
N N2 0.4373(3) 0.03481(13) 0.12916(18) 0.0334(6) Uani d . 1 1
N N3 0.6532(3) 0.10168(13) 0.25914(18) 0.0347(6) Uani d . 1 1
N N4 0.6587(3) 0.02680(13) 0.26229(19) 0.0370(6) Uani d . 1 1
N N5 0.8209(4) 0.19272(15) 0.3524(2) 0.0529(8) Uani d . 1 1
H H5A 0.7596 0.2259 0.3174 0.063 Uiso calc R 1 1
H H5B 0.9063 0.2044 0.4004 0.063 Uiso calc R 1 1
O O1 0.4992(3) 0.35921(11) 0.0990(2) 0.0515(6) Uani d . 1 1
O O2 0.6055(3) 0.25862(13) 0.02490(17) 0.0525(6) Uani d . 1 1
O O3 0.4648(3) 0.24075(11) 0.15597(17) 0.0434(6) Uani d . 1 1
O O4 0.7439(3) 0.29447(14) 0.18900(18) 0.0538(7) Uani d . 1 1
O O5 0.2591(3) 0.13987(12) 0.24556(18) 0.0480(6) Uani d . 1 1
H H4 0.1973 0.1805 0.2347 0.072 Uiso d R 1 1
H H5 0.3107 0.1423 0.3096 0.072 Uiso d R 1 1
O O6 0.1687(4) 0.3845(2) 0.0919(3) 0.0984(12) Uani d . 1 1
H H12 0.2611 0.3620 0.0915 0.148 Uiso d R 1 1
O O7 0.0713(4) 0.2581(2) 0.1844(3) 0.1175(16) Uani d . 1 1
H H6 0.1204 0.2972 0.1766 0.176 Uiso d R 1 1
H H7 -0.0386 0.2670 0.1828 0.176 Uiso d R 1 1
O O8 0.3587(5) 0.1592(2) 0.4472(3) 0.1121(14) Uani d . 1 1
H H17 0.4504 0.1598 0.4992 0.168 Uiso d R 1 1
H H18 0.2726 0.1752 0.4720 0.168 Uiso d R 1 1
S S1 0.58095(10) 0.28883(4) 0.11578(6) 0.03254(19) Uani d . 1 1

loop_
_atom_site_aniso_label
_atom_site_aniso_U_11
_atom_site_aniso_U_22
_atom_site_aniso_U_33
_atom_site_aniso_U_12
_atom_site_aniso_U_13
_atom_site_aniso_U_23
C1 0.046(2) 0.046(2) 0.0389(18) -0.0066(15) 0.0051(15) 0.0077(15)
C2 0.046(2) 0.077(3) 0.0372(19) -0.0089(19) -0.0022(16) 0.0165(19)
C3 0.0403(19) 0.086(3) 0.0324(18) -0.0197(19) 0.0020(15) -0.0022(19)
C4 0.0389(18) 0.061(2) 0.0299(16) -0.0185(16) 0.0142(14) -0.0122(15)
C5 0.0363(17) 0.0417(17) 0.0304(15) -0.0119(14) 0.0127(13) -0.0075(13)
C6 0.0352(16) 0.0366(16) 0.0381(17) -0.0090(13) 0.0175(14) -0.0069(14)
C7 0.0465(19) 0.0374(17) 0.053(2) -0.0135(15) 0.0298(16) -0.0170(16)
C8 0.057(2) 0.048(2) 0.064(3) -0.0223(18) 0.032(2) -0.0255(19)
C9 0.050(2) 0.070(3) 0.044(2) -0.0303(19) 0.0202(17) -0.0283(19)
C10 0.061(2) 0.0277(16) 0.075(3) -0.0035(16) 0.039(2) -0.0118(18)
C11 0.053(2) 0.0319(17) 0.064(2) 0.0059(15) 0.0256(18) 0.0052(16)
C12 0.0389(17) 0.0307(15) 0.0439(18) 0.0049(13) 0.0199(15) 0.0023(14)
C13 0.053(2) 0.048(2) 0.043(2) 0.0213(17) 0.0115(17) 0.0141(17)
C14 0.049(2) 0.055(2) 0.0372(18) 0.0147(17) -0.0026(16) 0.0036(16)
C15 0.0375(17) 0.0467(19) 0.0293(16) 0.0077(14) 0.0048(14) 0.0000(14)
C31 0.090(4) 0.147(6) 0.096(4) 0.053(4) 0.026(3) 0.035(4)
Cu1 0.0322(2) 0.0259(2) 0.0296(2) -0.00044(14) 0.00279(15) -0.00061(14)
N1 0.0318(13) 0.0393(14) 0.0302(13) -0.0064(11) 0.0049(11) 0.0000(11)
N2 0.0378(14) 0.0286(13) 0.0354(14) -0.0010(10) 0.0123(12) -0.0030(11)
N3 0.0386(15) 0.0293(13) 0.0341(14) 0.0055(11) 0.0049(11) 0.0012(11)
N4 0.0407(15) 0.0326(14) 0.0376(14) 0.0116(11) 0.0095(12) 0.0035(11)
N5 0.0575(19) 0.0450(17) 0.0422(17) 0.0028(14) -0.0134(15) -0.0033(14)
O1 0.0539(15) 0.0301(12) 0.0713(18) 0.0039(10) 0.0170(13) 0.0049(11)
O2 0.0635(16) 0.0543(15) 0.0387(13) -0.0005(12) 0.0110(12) -0.0137(11)
O3 0.0458(13) 0.0280(11) 0.0564(15) -0.0053(9) 0.0129(11) -0.0011(10)
O4 0.0359(13) 0.0714(17) 0.0474(15) -0.0082(12) -0.0021(11) -0.0075(12)
O5 0.0465(14) 0.0536(15) 0.0445(14) 0.0042(11) 0.0128(11) -0.0029(11)
O6 0.054(2) 0.094(3) 0.153(4) 0.0053(18) 0.037(2) 0.015(2)
O7 0.077(2) 0.103(3) 0.195(4) 0.046(2) 0.075(3) 0.068(3)
O8 0.097(3) 0.176(4) 0.057(2) 0.041(3) 0.0068(19) -0.019(2)
S1 0.0335(4) 0.0271(4) 0.0331(4) -0.0026(3) 0.0009(3) -0.0041(3)

loop_
_atom_type_symbol
_atom_type_description
_atom_type_scat_dispersion_real
_atom_type_scat_dispersion_imag
_atom_type_scat_source
C C 0.0033 0.0016 'International Tables Vol C Tables 4.2.6.8 and 6.1.1.4'
H H 0.0000 0.0000 'International Tables Vol C Tables 4.2.6.8 and 6.1.1.4'
N N 0.0061 0.0033 'International Tables Vol C Tables 4.2.6.8 and 6.1.1.4'
O O 0.0106 0.0060 'International Tables Vol C Tables 4.2.6.8 and 6.1.1.4'
S S 0.1246 0.1234 'International Tables Vol C Tables 4.2.6.8 and 6.1.1.4'
Cu Cu 0.3201 1.2651 'International Tables Vol C Tables 4.2.6.8 and 6.1.1.4'

loop_
_geom_angle_atom_site_label_1
_geom_angle_atom_site_label_2
_geom_angle_atom_site_label_3
_geom_angle
N1 C1 C2 121.9(3)
N1 C1 H1 119.1
C2 C1 H1 119.1
C3 C2 C1 120.0(4)
C3 C2 H2 120.0
C1 C2 H2 120.0
C2 C3 C4 120.4(3)
C2 C3 H3 119.8
C4 C3 H3 119.8
C5 C4 C3 115.5(3)
C5 C4 C9 117.5(3)
C3 C4 C9 127.0(3)
N1 C5 C4 124.5(3)
N1 C5 C6 116.3(3)
C4 C5 C6 119.2(3)
N2 C6 C7 121.9(3)
N2 C6 C5 115.0(3)
C7 C6 C5 123.1(3)
C6 C7 C10 115.8(3)
C6 C7 C8 116.3(3)
C10 C7 C8 127.9(3)
C9 C8 C7 121.8(3)
C9 C8 H8 119.1
C7 C8 H8 119.1
C8 C9 C4 122.1(3)
C8 C9 H9 118.9
C4 C9 H9 118.9
C11 C10 C7 121.8(3)
C11 C10 H10 119.1
C7 C10 H10 119.1
C10 C11 C12 118.1(3)
C10 C11 H11 120.9
C12 C11 H11 120.9
N2 C12 N4 112.6(3)
N2 C12 C11 121.2(3)
N4 C12 C11 126.2(3)
C14 C13 N4 108.2(3)
C14 C13 H13 125.9
N4 C13 H13 125.9
C13 C14 C15 106.8(3)
C13 C14 H14 126.6
C15 C14 H14 126.6
N5 C15 N3 123.2(3)
N5 C15 C14 127.6(3)
N3 C15 C14 109.2(3)
O6 C31 H31A 109.5
O6 C31 H31B 109.5
H31A C31 H31B 109.5
O6 C31 H31C 109.5
H31A C31 H31C 109.5
H31B C31 H31C 109.5
O3 Cu1 N2 170.82(10)
O3 Cu1 N3 104.67(10)
N2 Cu1 N3 77.52(10)
O3 Cu1 N1 96.64(10)
N2 Cu1 N1 79.71(10)
N3 Cu1 N1 155.91(10)
O3 Cu1 O5 91.88(9)
N2 Cu1 O5 96.76(9)
N3 Cu1 O5 96.34(10)
N1 Cu1 O5 94.02(10)
C1 N1 C5 117.6(3)
C1 N1 Cu1 131.1(2)
C5 N1 Cu1 111.23(19)
C12 N2 C6 121.1(3)
C12 N2 Cu1 121.2(2)
C6 N2 Cu1 117.7(2)
C15 N3 N4 105.4(2)
C15 N3 Cu1 143.2(2)
N4 N3 Cu1 111.22(18)
C13 N4 C12 132.7(3)
C13 N4 N3 110.3(3)
C12 N4 N3 116.8(2)
C15 N5 H5A 120.0
C15 N5 H5B 120.0
H5A N5 H5B 120.0
S1 O3 Cu1 129.60(14)
Cu1 O5 H4 109.7
Cu1 O5 H5 113.0
H4 O5 H5 103.1
C31 O6 H12 123.5
H6 O7 H7 109.3
H17 O8 H18 103.3
O1 S1 O4 109.94(15)
O1 S1 O2 110.92(15)
O4 S1 O2 110.86(15)
O1 S1 O3 107.19(14)
O4 S1 O3 107.99(14)
O2 S1 O3 109.84(14)

loop_
_geom_bond_atom_site_label_1
_geom_bond_atom_site_label_2
_geom_bond_distance
_geom_bond_publ_flag
C1 N1 1.318(4) ?
C1 C2 1.408(5) ?
C1 H1 0.9300 ?
C2 C3 1.349(6) ?
C2 H2 0.9300 ?
C3 C4 1.404(5) ?
C3 H3 0.9300 ?
C4 C5 1.402(4) ?
C4 C9 1.439(5) ?
C5 N1 1.358(4) ?
C5 C6 1.410(4) ?
C6 N2 1.348(4) ?
C6 C7 1.400(4) ?
C7 C10 1.421(5) ?
C7 C8 1.424(5) ?
C8 C9 1.342(5) ?
C8 H8 0.9300 ?
C9 H9 0.9300 ?
C10 C11 1.354(5) ?
C10 H10 0.9300 ?
C11 C12 1.411(4) ?
C11 H11 0.9300 ?
C12 N2 1.317(4) ?
C12 N4 1.375(4) ?
C13 C14 1.328(5) ?
C13 N4 1.357(4) ?
C13 H13 0.9300 ?
C14 C15 1.427(4) ?
C14 H14 0.9300 ?
C15 N5 1.325(4) ?
C15 N3 1.336(4) ?
C31 O6 1.424(6) ?
C31 H31A 0.9600 ?
C31 H31B 0.9600 ?
C31 H31C 0.9600 ?
Cu1 O3 1.906(2) y
Cu1 N2 1.934(2) y
Cu1 N3 2.068(2) y
Cu1 N1 2.090(2) y
Cu1 O5 2.220(2) y
N3 N4 1.386(3) ?
N5 H5A 0.8600 ?
N5 H5B 0.8600 ?
O1 S1 1.450(2) ?
O2 S1 1.455(2) ?
O3 S1 1.498(2) ?
O4 S1 1.451(2) ?
O5 H4 0.8913 ?
O5 H5 0.8938 ?
O6 H12 0.8515 ?
O7 H6 0.8442 ?
O7 H7 0.8906 ?
O8 H17 0.8981 ?
O8 H18 0.8983 ?

loop_
_geom_hbond_atom_site_label_D
_geom_hbond_atom_site_label_H
_geom_hbond_atom_site_label_A
_geom_hbond_site_symmetry_A
_geom_hbond_distance_DH
_geom_hbond_distance_HA
_geom_hbond_distance_DA
_geom_hbond_angle_DHA
O5 H4 O7 . 0.89 1.79 2.671(4) 167.0
O5 H5 O8 . 0.89 1.90 2.774(4) 163.5
O6 H12 O1 . 0.85 1.89 2.668(4) 152.0
O7 H6 O6 . 0.84 2.10 2.878(5) 153.1
O7 H7 O4 1_455 0.89 1.84 2.726(4) 173.2
O8 H17 O6 4_666 0.90 2.07 2.906(5) 153.9
O8 H18 O2 4_566 0.90 2.09 2.957(4) 163.2
N5 H5A O4 . 0.86 2.19 2.916(4) 142.5
N5 H5B O2 4_666 0.86 2.17 3.022(4) 174.5

loop_
_geom_torsion_atom_site_label_1
_geom_torsion_atom_site_label_2
_geom_torsion_atom_site_label_3
_geom_torsion_atom_site_label_4
_geom_torsion
N1 C1 C2 C3 1.8(6)
C1 C2 C3 C4 0.4(6)
C2 C3 C4 C5 -1.7(5)
C2 C3 C4 C9 179.0(3)
C3 C4 C5 N1 0.9(5)
C9 C4 C5 N1 -179.7(3)
C3 C4 C5 C6 -178.5(3)
C9 C4 C5 C6 0.9(4)
N1 C5 C6 N2 -0.8(4)
C4 C5 C6 N2 178.7(3)
N1 C5 C6 C7 -179.5(3)
C4 C5 C6 C7 -0.1(5)
N2 C6 C7 C10 1.4(4)
C5 C6 C7 C10 -179.9(3)
N2 C6 C7 C8 -179.2(3)
C5 C6 C7 C8 -0.5(5)
C6 C7 C8 C9 0.3(5)
C10 C7 C8 C9 179.6(3)
C7 C8 C9 C4 0.6(5)
C5 C4 C9 C8 -1.2(5)
C3 C4 C9 C8 178.2(3)
C6 C7 C10 C11 -1.8(5)
C8 C7 C10 C11 178.9(3)
C7 C10 C11 C12 0.0(5)
C10 C11 C12 N2 2.5(5)
C10 C11 C12 N4 -177.3(3)
N4 C13 C14 C15 -1.0(4)
C13 C14 C15 N5 -179.0(3)
C13 C14 C15 N3 0.8(4)
C2 C1 N1 C5 -2.6(5)
C2 C1 N1 Cu1 179.4(3)
C4 C5 N1 C1 1.2(5)
C6 C5 N1 C1 -179.3(3)
C4 C5 N1 Cu1 179.7(2)
C6 C5 N1 Cu1 -0.9(3)
O3 Cu1 N1 C1 -8.8(3)
N2 Cu1 N1 C1 179.8(3)
N3 Cu1 N1 C1 -161.0(3)
O5 Cu1 N1 C1 83.6(3)
O3 Cu1 N1 C5 173.1(2)
N2 Cu1 N1 C5 1.6(2)
N3 Cu1 N1 C5 20.8(4)
O5 Cu1 N1 C5 -94.6(2)
N4 C12 N2 C6 176.8(3)
C11 C12 N2 C6 -2.9(4)
N4 C12 N2 Cu1 -3.3(4)
C11 C12 N2 Cu1 177.0(2)
C7 C6 N2 C12 0.9(4)
C5 C6 N2 C12 -177.8(3)
C7 C6 N2 Cu1 -179.0(2)
C5 C6 N2 Cu1 2.3(3)
N3 Cu1 N2 C12 5.9(2)
N1 Cu1 N2 C12 178.0(2)
O5 Cu1 N2 C12 -89.1(2)
N3 Cu1 N2 C6 -174.2(2)
N1 Cu1 N2 C6 -2.1(2)
O5 Cu1 N2 C6 90.8(2)
N5 C15 N3 N4 179.5(3)
C14 C15 N3 N4 -0.4(3)
N5 C15 N3 Cu1 -5.7(6)
C14 C15 N3 Cu1 174.4(3)
O3 Cu1 N3 C15 7.6(4)
N2 Cu1 N3 C15 178.4(4)
N1 Cu1 N3 C15 159.1(3)
O5 Cu1 N3 C15 -86.0(4)
O3 Cu1 N3 N4 -177.80(18)
N2 Cu1 N3 N4 -6.98(18)
N1 Cu1 N3 N4 -26.3(4)
O5 Cu1 N3 N4 88.58(19)
C14 C13 N4 C12 175.1(3)
C14 C13 N4 N3 0.8(4)
N2 C12 N4 C13 -177.5(3)
C11 C12 N4 C13 2.2(6)
N2 C12 N4 N3 -3.4(4)
C11 C12 N4 N3 176.3(3)
C15 N3 N4 C13 -0.2(3)
Cu1 N3 N4 C13 -176.9(2)
C15 N3 N4 C12 -175.6(3)
Cu1 N3 N4 C12 7.8(3)
N3 Cu1 O3 S1 77.66(19)
N1 Cu1 O3 S1 -91.02(19)
O5 Cu1 O3 S1 174.72(18)
Cu1 O3 S1 O1 155.30(18)
Cu1 O3 S1 O4 -86.3(2)
Cu1 O3 S1 O2 34.7(2)
